data_7223542
loop_
_publ_author_name
'Xiao, Yu'
'Wang, Shuai-Hua'
'Zheng, Fa-Kun'
'Wu, Mei-Feng'
'Xu, Ju'
'Liu, Zhi-Fa'
'Chen, Jun'
'Li, Rong'
'Guo, Guo-Cong'

_publ_section_title
;
 Excitation wavelength-induced color-tunable and white-light emissions in
 lanthanide(iii) coordination polymers constructed using an
 environment-dependent luminescent tetrazolate--dicarboxylate ligand
;
_journal_issue 5
_journal_name_full CrystEngComm
_journal_page_first 721
_journal_paper_doi 10.1039/C5CE02140E
_journal_volume 18
_journal_year 2016
_chemical_formula_moiety 'C15 H13 N4 O8 Gd, 5.5(H2 O)'
_chemical_formula_sum 'C15 H24 Gd N4 O13.5'
_chemical_formula_weight 633.63
_chemical_melting_point ?
_chemical_name_common 'C15 H24 Gd N4 O13.50'
_chemical_name_systematic
; 
 ? 
;
_space_group_IT_number 2
_symmetry_cell_setting triclinic
_symmetry_space_group_name_Hall '-P 1'
_symmetry_space_group_name_H-M 'P -1'
_atom_sites_solution_hydrogens geom
_atom_sites_solution_primary direct
_atom_sites_solution_secondary difmap
_audit_creation_method SHELXL-97
_audit_update_record
;
2015-04-08 deposited with the CCDC.
2015-12-17 downloaded from the CCDC.
;
_cell_angle_alpha 95.202(4)
_cell_angle_beta 91.845(4)
_cell_angle_gamma 107.559(4)
_cell_formula_units_Z 2
_cell_length_a 9.0892(4)
_cell_length_b 9.4506(6)
_cell_length_c 13.9220(7)
_cell_measurement_reflns_used 4155
_cell_measurement_temperature 293(2)
_cell_measurement_theta_max 28.6850
_cell_measurement_theta_min 2.8300
_cell_volume 1133.23(11)
_computing_cell_refinement 'CrysAlisPro, Agilent Technologies'
_computing_data_collection 'CrysAlisPro, Agilent Technologies'
_computing_data_reduction 'CrysAlisPro, Agilent Technologies'
_computing_publication_material 'SHELXL-97 (Sheldrick, 1997)'
_computing_structure_refinement 'SHELXL-97 (Sheldrick, 1997)'
_computing_structure_solution 'SHELXS-97 (Sheldrick, 1990)'
_diffrn_ambient_temperature 293(2)
_diffrn_detector_area_resol_mean 16.2083
_diffrn_measured_fraction_theta_full 0.998
_diffrn_measured_fraction_theta_max 0.998
_diffrn_measurement_device_type 'Xcalibur, Eos'
_diffrn_measurement_method '\w scans'
_diffrn_radiation_monochromator graphite
_diffrn_radiation_source 'fine-focus sealed tube'
_diffrn_radiation_type MoK\a
_diffrn_radiation_wavelength 0.71073
_diffrn_reflns_av_R_equivalents 0.0349
_diffrn_reflns_av_sigmaI/netI 0.0556
_diffrn_reflns_limit_h_max 10
_diffrn_reflns_limit_h_min -10
_diffrn_reflns_limit_k_max 8
_diffrn_reflns_limit_k_min -11
_diffrn_reflns_limit_l_max 16
_diffrn_reflns_limit_l_min -16
_diffrn_reflns_number 7732
_diffrn_reflns_theta_full 25.50
_diffrn_reflns_theta_max 25.50
_diffrn_reflns_theta_min 2.57
_exptl_absorpt_coefficient_mu 3.001
_exptl_absorpt_correction_T_max 1.00000
_exptl_absorpt_correction_T_min 0.77705
_exptl_absorpt_correction_type multi-scan
_exptl_absorpt_process_details 'CrysAlisPro, Agilent Technologies'
_exptl_crystal_colour Colorless
_exptl_crystal_density_diffrn 1.857
_exptl_crystal_density_meas ?
_exptl_crystal_density_method 'not measured'
_exptl_crystal_description Platelet
_exptl_crystal_F_000 628
_exptl_crystal_size_max 0.2000
_exptl_crystal_size_mid 0.2000
_exptl_crystal_size_min 0.2000
_refine_diff_density_max 0.999
_refine_diff_density_min -0.658
_refine_diff_density_rms 0.141
_refine_ls_extinction_method none
_refine_ls_goodness_of_fit_ref 1.003
_refine_ls_hydrogen_treatment mixed
_refine_ls_matrix_type full
_refine_ls_number_parameters 326
_refine_ls_number_reflns 4223
_refine_ls_number_restraints 9
_refine_ls_restrained_S_all 1.002
_refine_ls_R_factor_all 0.0380
_refine_ls_R_factor_gt 0.0338
_refine_ls_shift/su_max 0.002
_refine_ls_shift/su_mean 0.000
_refine_ls_structure_factor_coef Fsqd
_refine_ls_weighting_details 'calc w=1/[\s^2^(Fo^2^)+(0.0365P)^2^+3.1096P] where P=(Fo^2^+2Fc^2^)/3'
_refine_ls_weighting_scheme calc
_refine_ls_wR_factor_gt 0.0822
_refine_ls_wR_factor_ref 0.0853
_reflns_number_gt 3868
_reflns_number_total 4223
_reflns_threshold_expression >2sigma(I)
_cod_data_source_file c5ce02140e2.cif
_cod_data_source_block a
_cod_depositor_comments
;
The following automatic conversions were performed:

'_chemical_melting_point' value 'not measured' was changed to '?' -
the value is undefined or not given.

'_exptl_crystal_density_meas' value 'not measured' was changed to '?'
- the value is perceived as not measured.

Automatic conversion script
Id: cif_fix_values 4268 2015-11-12 08:31:59Z antanas 

 Adding full bibliography for 7223540--7223543.cif.
;
_cod_original_cell_volume 1133.23(10)
_cod_original_formula_sum 'C15 H24 Gd N4 O13.50'
_cod_database_code 7223542

loop_
_symmetry_equiv_pos_as_xyz
'x, y, z'
'-x, -y, -z'

loop_
_atom_site_label
_atom_site_type_symbol
_atom_site_fract_x
_atom_site_fract_y
_atom_site_fract_z
_atom_site_U_iso_or_equiv
_atom_site_adp_type
_atom_site_occupancy
_atom_site_symmetry_multiplicity
_atom_site_calc_flag
_atom_site_refinement_flags
Gd1 Gd 0.200427(19) 1.441366(19) 0.000977(14) 0.01489(5) Uani 1 1 d .
O1W O 0.3880(3) 1.5335(3) 0.13591(18) 0.0176(6) Uani 1 1 d D
H1WA H 0.404(4) 1.502(3) 0.1890(9) 0.026 Uiso 1 1 d D
H1WB H 0.387(4) 1.4622(19) 0.0948(13) 0.026 Uiso 1 1 d D
O1 O -0.0928(3) 1.3669(3) -0.0497(2) 0.0147(6) Uani 1 1 d .
O2 O 0.0204(3) 1.1920(3) -0.05177(19) 0.0154(6) Uani 1 1 d .
O2W O 0.1830(3) 1.4310(3) -0.1677(2) 0.0276(8) Uani 1 1 d D
H2WA H 0.249(2) 1.479(3) -0.2040(15) 0.041 Uiso 1 1 d D
H2WB H 0.110(2) 1.377(3) -0.2072(16) 0.041 Uiso 1 1 d D
O3 O -0.3690(3) 0.6985(3) 0.02188(19) 0.0142(6) Uani 1 1 d .
O3W O 0.0880(4) 1.3376(3) 0.1381(2) 0.0305(8) Uani 1 1 d D
H3WA H 0.103(5) 1.387(2) 0.1933(10) 0.046 Uiso 1 1 d D
H3WB H 0.037(4) 1.2495(14) 0.147(2) 0.046 Uiso 1 1 d D
O4 O -0.6076(3) 0.6440(3) -0.04463(19) 0.0162(6) Uani 1 1 d .
O4W O 0.0474(12) 0.8927(12) 0.4835(10) 0.099(4) Uani 0.50 1 d P
O5 O -0.6135(3) 1.0593(3) -0.2344(2) 0.0215(7) Uani 1 1 d .
O5W O 0.0526(5) 0.7311(5) 0.2907(3) 0.0691(14) Uani 1 1 d .
O6W O -0.8488(5) 0.4759(6) -0.6808(3) 0.0660(13) Uani 1 1 d .
O7W O -0.0647(4) 1.0474(4) 0.1744(3) 0.0403(9) Uani 1 1 d .
O8W O 0.1246(7) 1.0713(8) 0.3468(5) 0.133(3) Uani 1 1 d .
O9W O 0.0636(6) 0.6345(8) 0.5618(5) 0.116(2) Uani 1 1 d .
N1 N -0.3577(4) 1.3525(5) -0.6248(3) 0.0331(10) Uani 1 1 d .
N2 N -0.3849(4) 1.4060(4) -0.7077(3) 0.0294(9) Uani 1 1 d .
N3 N -0.5290(4) 1.4034(5) -0.7146(3) 0.0348(10) Uani 1 1 d .
N4 N -0.6012(4) 1.3491(5) -0.6374(3) 0.0349(10) Uani 1 1 d .
C1 C -0.4915(5) 1.3178(5) -0.5829(3) 0.0251(10) Uani 1 1 d .
C2 C -0.5182(5) 1.2546(5) -0.4906(3) 0.0245(10) Uani 1 1 d .
C3 C -0.6431(5) 1.2622(5) -0.4385(3) 0.0310(11) Uani 1 1 d .
H3A H -0.7096 1.3108 -0.4620 0.037 Uiso 1 1 calc R
C4 C -0.6715(5) 1.1996(5) -0.3529(3) 0.0284(11) Uani 1 1 d .
H4A H -0.7556 1.2063 -0.3184 0.034 Uiso 1 1 calc R
C5 C -0.5723(4) 1.1266(4) -0.3191(3) 0.0171(9) Uani 1 1 d .
C6 C -0.4490(5) 1.1159(5) -0.3694(3) 0.0253(10) Uani 1 1 d .
H6A H -0.3840 1.0654 -0.3464 0.030 Uiso 1 1 calc R
C7 C -0.4216(5) 1.1805(5) -0.4545(3) 0.0279(11) Uani 1 1 d .
H7A H -0.3368 1.1744 -0.4884 0.034 Uiso 1 1 calc R
C8 C -0.4992(4) 1.0326(4) -0.1759(3) 0.0133(8) Uani 1 1 d .
C9 C -0.5359(4) 0.8997(4) -0.1374(3) 0.0143(8) Uani 1 1 d .
H9A H -0.6324 0.8294 -0.1523 0.017 Uiso 1 1 calc R
C10 C -0.4281(4) 0.8700(4) -0.0758(3) 0.0108(8) Uani 1 1 d .
C11 C -0.4710(4) 0.7270(4) -0.0298(3) 0.0116(8) Uani 1 1 d .
C12 C -0.2833(4) 0.9754(4) -0.0548(3) 0.0135(8) Uani 1 1 d .
H12A H -0.2089 0.9539 -0.0162 0.016 Uiso 1 1 calc R
C13 C -0.2505(4) 1.1118(4) -0.0913(3) 0.0093(8) Uani 1 1 d .
C14 C -0.0995(4) 1.2284(4) -0.0631(3) 0.0110(8) Uani 1 1 d .
C15 C -0.3586(4) 1.1425(4) -0.1527(3) 0.0145(8) Uani 1 1 d .
H15A H -0.3371 1.2342 -0.1774 0.017 Uiso 1 1 calc R

loop_
_atom_site_aniso_label
_atom_site_aniso_U_11
_atom_site_aniso_U_22
_atom_site_aniso_U_33
_atom_site_aniso_U_23
_atom_site_aniso_U_13
_atom_site_aniso_U_12
Gd1 0.01031(9) 0.01126(9) 0.02219(11) 0.00442(7) 0.00012(7) 0.00128(7)
O1W 0.0207(13) 0.0177(13) 0.0132(13) 0.0036(11) -0.0041(11) 0.0039(11)
O1 0.0092(11) 0.0066(12) 0.0263(15) 0.0013(10) -0.0024(10) 0.0001(9)
O2 0.0103(11) 0.0090(12) 0.0262(15) 0.0015(11) -0.0031(10) 0.0022(10)
O2W 0.0181(14) 0.0340(17) 0.0195(15) 0.0029(13) 0.0019(12) -0.0088(12)
O3 0.0110(11) 0.0094(12) 0.0236(14) 0.0045(10) -0.0025(10) 0.0048(9)
O3W 0.0349(16) 0.0257(16) 0.0231(16) 0.0054(13) 0.0062(13) -0.0036(13)
O4 0.0088(12) 0.0103(12) 0.0255(15) 0.0078(11) -0.0016(10) -0.0046(10)
O4W 0.076(7) 0.070(7) 0.149(11) 0.012(7) -0.019(7) 0.021(5)
O5 0.0124(12) 0.0296(15) 0.0229(15) 0.0153(12) -0.0041(11) 0.0038(11)
O5W 0.048(2) 0.073(3) 0.066(3) -0.001(2) -0.019(2) -0.007(2)
O6W 0.049(2) 0.101(3) 0.047(2) -0.011(2) -0.0039(19) 0.028(2)
O7W 0.0398(18) 0.0311(18) 0.048(2) 0.0050(16) 0.0086(16) 0.0063(15)
O8W 0.102(4) 0.142(6) 0.108(5) 0.044(4) -0.042(4) -0.035(4)
O9W 0.059(3) 0.186(6) 0.119(5) 0.067(4) 0.011(3) 0.043(3)
N1 0.0283(19) 0.041(2) 0.029(2) 0.0121(17) -0.0005(16) 0.0072(17)
N2 0.033(2) 0.034(2) 0.0196(19) 0.0098(16) 0.0022(15) 0.0064(16)
N3 0.036(2) 0.046(2) 0.025(2) 0.0194(17) -0.0020(16) 0.0108(18)
N4 0.0271(19) 0.055(3) 0.024(2) 0.0177(18) -0.0001(16) 0.0111(18)
C1 0.026(2) 0.028(2) 0.021(2) 0.0098(18) -0.0012(17) 0.0052(17)
C2 0.025(2) 0.029(2) 0.019(2) 0.0093(17) -0.0033(17) 0.0052(17)
C3 0.035(2) 0.039(2) 0.028(2) 0.015(2) 0.0008(19) 0.022(2)
C4 0.024(2) 0.037(2) 0.030(2) 0.0142(19) 0.0073(18) 0.0143(18)
C5 0.0164(18) 0.0170(19) 0.017(2) 0.0064(15) -0.0048(15) 0.0027(15)
C6 0.024(2) 0.031(2) 0.024(2) 0.0100(18) -0.0041(17) 0.0135(17)
C7 0.025(2) 0.034(2) 0.027(2) 0.0072(19) 0.0058(18) 0.0104(18)
C8 0.0101(16) 0.0147(17) 0.0177(19) 0.0041(14) -0.0030(14) 0.0072(13)
C9 0.0103(16) 0.0115(18) 0.018(2) 0.0018(15) -0.0001(14) -0.0010(14)
C10 0.0104(16) 0.0092(17) 0.0110(18) 0.0008(13) -0.0001(13) 0.0004(13)
C11 0.0124(16) 0.0083(16) 0.0150(18) 0.0030(14) 0.0034(14) 0.0039(13)
C12 0.0108(16) 0.0121(17) 0.0179(19) 0.0002(14) 0.0005(14) 0.0043(13)
C13 0.0038(14) 0.0077(16) 0.0140(18) 0.0010(13) -0.0024(13) -0.0014(12)
C14 0.0086(16) 0.0120(17) 0.0109(18) 0.0043(14) 0.0012(13) -0.0002(13)
C15 0.0150(17) 0.0107(17) 0.0180(19) 0.0060(14) 0.0036(14) 0.0026(14)

loop_
_atom_type_symbol
_atom_type_description
_atom_type_scat_dispersion_real
_atom_type_scat_dispersion_imag
_atom_type_scat_source
C C 0.0033 0.0016 'International Tables Vol C Tables 4.2.6.8 and 6.1.1.4'
Gd Gd -0.1653 3.9035 'International Tables Vol C Tables 4.2.6.8 and 6.1.1.4'
N N 0.0061 0.0033 'International Tables Vol C Tables 4.2.6.8 and 6.1.1.4'
O O 0.0106 0.0060 'International Tables Vol C Tables 4.2.6.8 and 6.1.1.4'
H H 0.0000 0.0000 'International Tables Vol C Tables 4.2.6.8 and 6.1.1.4'

loop_
_geom_angle_atom_site_label_1
_geom_angle_atom_site_label_2
_geom_angle_atom_site_label_3
_geom_angle
_geom_angle_site_symmetry_1
_geom_angle_site_symmetry_3
O3 Gd1 O4 88.04(9) 2_575 1_665
O3 Gd1 O2W 85.29(10) 2_575 .
O4 Gd1 O2W 71.76(9) 1_665 .
O3 Gd1 O3W 97.76(11) 2_575 .
O4 Gd1 O3W 141.80(10) 1_665 .
O2W Gd1 O3W 146.14(10) . .
O3 Gd1 O1 163.23(8) 2_575 2_585
O4 Gd1 O1 80.86(9) 1_665 2_585
O2W Gd1 O1 102.90(11) . 2_585
O3W Gd1 O1 83.65(11) . 2_585
O3 Gd1 O1W 76.36(9) 2_575 .
O4 Gd1 O1W 72.72(9) 1_665 .
O2W Gd1 O1W 140.31(9) . .
O3W Gd1 O1W 72.12(9) . .
O1 Gd1 O1W 88.30(9) 2_585 .
O3 Gd1 O2 78.46(8) 2_575 .
O4 Gd1 O2 145.66(9) 1_665 .
O2W Gd1 O2 75.74(9) . .
O3W Gd1 O2 71.93(9) . .
O1 Gd1 O2 117.55(8) 2_585 .
O1W Gd1 O2 132.24(9) . .
O3 Gd1 O1 128.67(8) 2_575 .
O4 Gd1 O1 126.33(9) 1_665 .
O2W Gd1 O1 74.02(9) . .
O3W Gd1 O1 78.05(10) . .
O1 Gd1 O1 68.04(9) 2_585 .
O1W Gd1 O1 143.73(9) . .
O2 Gd1 O1 51.29(8) . .
O3 Gd1 C14 103.19(9) 2_575 .
O4 Gd1 C14 142.66(10) 1_665 .
O2W Gd1 C14 73.82(9) . .
O3W Gd1 C14 72.65(10) . .
O1 Gd1 C14 93.21(9) 2_585 .
O1W Gd1 C14 144.34(9) . .
O2 Gd1 C14 25.08(10) . .
O1 Gd1 C14 26.22(9) . .
C14 O1 Gd1 151.9(2) . 2_585
C14 O1 Gd1 90.65(19) . .
Gd1 O1 Gd1 111.96(9) 2_585 .
C14 O2 Gd1 98.2(2) . .
C11 O3 Gd1 135.7(2) . 2_575
C11 O4 Gd1 146.8(2) . 1_445
C8 O5 C5 119.0(3) . .
C1 N1 N2 105.5(4) . .
N3 N2 N1 109.1(4) . .
N2 N3 N4 110.2(4) . .
N3 N4 C1 104.6(4) . .
N1 C1 N4 110.6(4) . .
N1 C1 C2 125.3(4) . .
N4 C1 C2 124.1(4) . .
C3 C2 C7 118.1(4) . .
C3 C2 C1 121.2(4) . .
C7 C2 C1 120.6(4) . .
C4 C3 C2 121.7(4) . .
C3 C4 C5 118.6(4) . .
C6 C5 C4 121.1(4) . .
C6 C5 O5 123.6(4) . .
C4 C5 O5 115.2(4) . .
C5 C6 C7 119.5(4) . .
C6 C7 C2 121.1(4) . .
C9 C8 C15 122.0(3) . .
C9 C8 O5 117.2(3) . .
C15 C8 O5 120.6(3) . .
C8 C9 C10 119.5(3) . .
C9 C10 C12 119.8(3) . .
C9 C10 C11 119.5(3) . .
C12 C10 C11 120.6(3) . .
O4 C11 O3 124.2(3) . .
O4 C11 C10 117.2(3) . .
O3 C11 C10 118.5(3) . .
C13 C12 C10 119.8(3) . .
C12 C13 C15 120.5(3) . .
C12 C13 C14 119.6(3) . .
C15 C13 C14 119.8(3) . .
O2 C14 O1 119.8(3) . .
O2 C14 C13 120.1(3) . .
O1 C14 C13 120.1(3) . .
O2 C14 Gd1 56.72(16) . .
O1 C14 Gd1 63.13(16) . .
C13 C14 Gd1 175.9(3) . .
C8 C15 C13 118.3(3) . .

loop_
_geom_bond_atom_site_label_1
_geom_bond_atom_site_label_2
_geom_bond_distance
_geom_bond_site_symmetry_2
Gd1 O3 2.318(3) 2_575
Gd1 O4 2.322(2) 1_665
Gd1 O2W 2.339(3) .
Gd1 O3W 2.347(3) .
Gd1 O1 2.365(3) 2_585
Gd1 O1W 2.407(2) .
Gd1 O2 2.460(2) .
Gd1 O1 2.599(2) .
Gd1 C14 2.913(3) .
O1 C14 1.287(4) .
O1 Gd1 2.365(3) 2_585
O2 C14 1.248(4) .
O3 C11 1.262(4) .
O3 Gd1 2.318(3) 2_575
O4 C11 1.251(4) .
O4 Gd1 2.322(2) 1_445
O5 C8 1.395(4) .
O5 C5 1.398(5) .
N1 C1 1.329(6) .
N1 N2 1.346(5) .
N2 N3 1.303(5) .
N3 N4 1.338(5) .
N4 C1 1.352(6) .
C1 C2 1.462(6) .
C2 C3 1.383(6) .
C2 C7 1.386(6) .
C3 C4 1.376(6) .
C4 C5 1.385(6) .
C5 C6 1.365(6) .
C6 C7 1.378(6) .
C8 C9 1.363(5) .
C8 C15 1.388(5) .
C9 C10 1.389(5) .
C10 C12 1.394(5) .
C10 C11 1.497(5) .
C12 C13 1.381(5) .
C13 C15 1.393(5) .
C13 C14 1.492(4) .
